data_1562567
loop_
_publ_author_name
'Li, Yanzhou'
'Luo, Jie'
'Zhang, Yanting'
'Zhao, Junwei'
'Chen, Lijuan'
'Ma, Pengtao'
'Niu, Jingyang'

_publ_section_title
;
 Synthesis, characterization, magnetic and electrochemical properties of a
 new 3D hexa-copper-substituted germanotungstate
;
_journal_name_full 'Journal of Solid State Chemistry'
_journal_page_first 82
_journal_page_last 90
_journal_paper_doi 10.1016/j.jssc.2013.07.009
_journal_volume 205
_journal_year 2013
_chemical_formula_sum 'C24 H92 Cu9 Ge2 N16 Na2 O76 W18'
_chemical_formula_weight 5893.46
_space_group_IT_number 14
_space_group_name_Hall '-P 2ybc'
_space_group_name_H-M_alt 'P 1 21/c 1'
_symmetry_cell_setting monoclinic
_symmetry_space_group_name_H-M 'P 1 21/c 1'
_atom_sites_solution_hydrogens geom
_atom_sites_solution_primary direct
_atom_sites_solution_secondary difmap
_cell_angle_alpha 90.00
_cell_angle_beta 113.8420(10)
_cell_angle_gamma 90.00
_cell_formula_units_Z 2
_cell_length_a 13.5657(10)
_cell_length_b 31.929(3)
_cell_length_c 12.1817(9)
_cell_measurement_reflns_used 4252
_cell_measurement_temperature 296(2)
_cell_measurement_theta_max 25.00
_cell_measurement_theta_min 1.64
_cell_volume 4826.1(7)
_computing_cell_refinement 'Bruker XSCANS'
_computing_data_collection 'Bruker XSCANS'
_computing_data_reduction 'Bruker SHELXTL'
_computing_molecular_graphics 'Bruker SHELXTL'
_computing_publication_material 'Bruker SHELXTL'
_computing_structure_refinement 'SHELXL-97 (Sheldrick, 1997)'
_computing_structure_solution 'SHELXS-97 (Sheldrick, 1990)'
_diffrn_ambient_temperature 296(2)
_diffrn_detector_area_resol_mean none
_diffrn_measured_fraction_theta_full 0.983
_diffrn_measured_fraction_theta_max 0.983
_diffrn_measurement_device_type 'Bruker APEX-II '
_diffrn_measurement_method '\w scans'
_diffrn_radiation_monochromator graphite
_diffrn_radiation_source 'fine-focus sealed tube'
_diffrn_radiation_type MoK\a
_diffrn_radiation_wavelength 0.71073
_diffrn_reflns_av_R_equivalents 0.0502
_diffrn_reflns_av_sigmaI/netI 0.0629
_diffrn_reflns_limit_h_max 11
_diffrn_reflns_limit_h_min -16
_diffrn_reflns_limit_k_max 34
_diffrn_reflns_limit_k_min -37
_diffrn_reflns_limit_l_max 14
_diffrn_reflns_limit_l_min -14
_diffrn_reflns_number 23305
_diffrn_reflns_theta_full 25.00
_diffrn_reflns_theta_max 25.00
_diffrn_reflns_theta_min 1.64
_diffrn_standards_decay_% none
_diffrn_standards_interval_count none
_diffrn_standards_interval_time none
_diffrn_standards_number none
_exptl_absorpt_coefficient_mu 24.017
_exptl_absorpt_correction_T_max 0.3267
_exptl_absorpt_correction_T_min 0.0328
_exptl_absorpt_correction_type multi-scan
_exptl_absorpt_process_details SADABS
_exptl_crystal_colour 'Dark green'
_exptl_crystal_density_diffrn 4.056
_exptl_crystal_density_method 'not measured'
_exptl_crystal_description lamellar
_exptl_crystal_F_000 5270
_exptl_crystal_size_max 0.45
_exptl_crystal_size_mid 0.37
_exptl_crystal_size_min 0.06
_refine_diff_density_max 3.049
_refine_diff_density_min -3.674
_refine_diff_density_rms 0.492
_refine_ls_extinction_method none
_refine_ls_goodness_of_fit_ref 1.077
_refine_ls_hydrogen_treatment constr
_refine_ls_matrix_type full
_refine_ls_number_parameters 578
_refine_ls_number_reflns 8354
_refine_ls_number_restraints 73
_refine_ls_restrained_S_all 1.074
_refine_ls_R_factor_all 0.0871
_refine_ls_R_factor_gt 0.0704
_refine_ls_shift/su_max 0.004
_refine_ls_shift/su_mean 0.000
_refine_ls_structure_factor_coef Fsqd
_refine_ls_weighting_details 'calc w=1/[\s^2^(Fo^2^)+(0.0416P)^2^+587.9327P] where P=(Fo^2^+2Fc^2^)/3'
_refine_ls_weighting_scheme calc
_refine_ls_wR_factor_gt 0.1579
_refine_ls_wR_factor_ref 0.1639
_reflns_number_gt 6817
_reflns_number_total 8354
_reflns_threshold_expression >2sigma(I)
_cod_data_source_file JSSC-2013-205-82.CIF
_cod_data_source_block 1
_cod_depositor_comments
;
The following automatic conversions were performed:

data item '_symmetry_cell_setting' value 'Monoclinic' was changed to
'monoclinic' in accordance with the built-in table derived from the
CIF Core dictionary named 'cif_core.dic' version 2.4.5 last updated
on 2014-11-21.

Automatic conversion script
Id: cif_fix_values 8369 2020-08-20 11:38:08Z andrius 
;
_cod_original_cell_volume 4826.1(6)
_cod_original_sg_symbol_H-M P2(1)/c
_cod_database_code 1562567

loop_
_symmetry_equiv_pos_as_xyz
'x, y, z'
'-x, y+1/2, -z+1/2'
'-x, -y, -z'
'x, -y-1/2, z-1/2'

loop_
_atom_site_label
_atom_site_type_symbol
_atom_site_fract_x
_atom_site_fract_y
_atom_site_fract_z
_atom_site_U_iso_or_equiv
_atom_site_adp_type
_atom_site_occupancy
_atom_site_symmetry_multiplicity
_atom_site_calc_flag
_atom_site_refinement_flags
_atom_site_disorder_assembly
_atom_site_disorder_group
Na1 Na 1.2919(7) 0.4499(3) 1.6820(8) 0.027(2) Uani 1 1 d D . .
W1 W 1.16338(9) 0.63492(4) 1.80903(9) 0.0313(3) Uani 1 1 d . . .
W2 W 1.43302(9) 0.68637(3) 1.95015(9) 0.0267(3) Uani 1 1 d . . .
W3 W 1.28217(9) 0.65719(4) 2.13592(10) 0.0300(3) Uani 1 1 d . . .
W4 W 1.26408(8) 0.55749(4) 2.20931(9) 0.0252(3) Uani 1 1 d . . .
W5 W 1.14351(8) 0.53460(4) 1.87988(9) 0.0255(3) Uani 1 1 d . . .
W6 W 1.26920(8) 0.55777(4) 1.69834(8) 0.0263(3) Uani 1 1 d . . .
W7 W 1.53409(8) 0.61025(3) 1.83064(8) 0.0227(2) Uani 1 1 d . . .
W8 W 1.64850(8) 0.62941(3) 2.12714(8) 0.0225(2) Uani 1 1 d . . .
W9 W 1.50333(8) 0.60567(4) 2.32270(8) 0.0270(3) Uani 1 1 d . . .
Ge1 Ge 1.39930(18) 0.57753(8) 2.01475(19) 0.0143(5) Uani 1 1 d . . .
Cu2 Cu 1.2459(3) 0.46576(12) 2.0856(3) 0.0357(8) Uani 1 1 d . . .
Cu3 Cu 1.4888(2) 0.49754(10) 2.2251(2) 0.0229(7) Uani 1 1 d . . .
Cu4 Cu 1.6107(2) 0.52067(10) 2.0578(2) 0.0194(6) Uani 1 1 d . . .
Cu5 Cu 1.0000 0.5000 1.5000 0.087(3) Uani 1 2 d S . .
O1 O 1.0657(16) 0.6707(6) 1.7399(18) 0.041(5) Uani 1 1 d U . .
O1W O 1.503(2) 0.4668(9) 2.409(2) 0.069(7) Uani 1 1 d . . .
O3W O 0.688(2) 0.1573(10) 0.829(3) 0.087 Uiso 1 1 d . . .
O2W O 1.307(3) 0.4739(11) 1.470(3) 0.103(11) Uiso 1 1 d . . .
O4W O 0.952(2) 0.4062(10) 1.713(3) 0.082 Uiso 1 1 d . . .
O2 O 1.2788(12) 0.5757(5) 1.8882(12) 0.020(4) Uani 1 1 d . . .
O3 O 1.0800(13) 0.5891(6) 1.8180(15) 0.034(5) Uani 1 1 d . . .
O4 O 1.1780(14) 0.6099(7) 1.6791(15) 0.038(5) Uani 1 1 d . . .
O5 O 1.1905(15) 0.6445(6) 1.9758(18) 0.041(5) Uani 1 1 d . . .
O6 O 1.2907(14) 0.6665(7) 1.8438(15) 0.035(5) Uani 1 1 d . . .
O7 O 1.4222(17) 0.7392(6) 1.9259(18) 0.038(5) Uani 1 1 d . . .
O8 O 1.5727(14) 0.6847(6) 2.0723(15) 0.031(4) Uani 1 1 d U . .
O9 O 1.4842(14) 0.6697(6) 1.8328(14) 0.031(4) Uani 1 1 d . . .
O10 O 1.4798(13) 0.6153(5) 1.9869(14) 0.023(4) Uani 1 1 d . . .
O11 O 1.3788(14) 0.6822(5) 2.0732(15) 0.028(4) Uani 1 1 d . . .
O12 O 1.2221(16) 0.7011(7) 2.1639(18) 0.047(6) Uani 1 1 d . . .
O13 O 1.2179(13) 0.6158(5) 2.1926(15) 0.026(4) Uiso 1 1 d . . .
O14 O 1.3724(13) 0.5950(6) 2.1365(13) 0.024(4) Uani 1 1 d . . .
O15 O 1.4095(14) 0.6548(5) 2.2889(14) 0.028(4) Uani 1 1 d . . .
O16 O 1.1868(15) 0.5354(7) 2.2748(16) 0.040(5) Uani 1 1 d . . .
O17 O 1.3893(14) 0.5736(6) 2.3483(14) 0.027(4) Uani 1 1 d U . .
O18 O 1.3355(13) 0.5102(6) 2.1929(13) 0.027(4) Uani 1 1 d . . .
O19 O 1.1703(13) 0.5517(6) 2.0384(16) 0.032(4) Uani 1 1 d . . .
O20 O 1.0275(15) 0.5055(7) 1.8436(17) 0.043(5) Uani 1 1 d . . .
O21 O 1.2502(13) 0.4937(5) 1.9432(14) 0.024(4) Uani 1 1 d U . .
O22 O 1.1551(13) 0.5293(5) 1.7241(15) 0.027(4) Uani 1 1 d . . .
O23 O 1.2335(16) 0.5513(6) 1.5484(15) 0.034(4) Uani 1 1 d . . .
O24 O 1.3665(13) 0.5171(5) 1.7660(14) 0.022(4) Uani 1 1 d U . .
O25 O 1.3860(13) 0.5978(5) 1.7353(13) 0.025(4) Uani 1 1 d . . .
O26 O 1.5834(15) 0.6190(7) 1.7236(14) 0.037(5) Uani 1 1 d . . .
O27 O 1.5696(13) 0.5555(5) 1.8679(15) 0.025(4) Uani 1 1 d . . .
O28 O 1.6588(13) 0.6268(6) 1.9754(15) 0.031(4) Uani 1 1 d . . .
O29 O 1.7752(13) 0.6483(7) 2.2120(15) 0.036(5) Uani 1 1 d . . .
O30 O 1.6645(13) 0.5719(5) 2.1455(14) 0.023(4) Uani 1 1 d U . .
O31 O 1.5822(14) 0.6297(5) 2.2422(15) 0.026(4) Uani 1 1 d . . .
O32 O 1.5847(16) 0.6138(7) 2.4703(16) 0.040(5) Uani 1 1 d U . .
O33 O 1.5532(13) 0.5523(5) 2.3040(13) 0.022(4) Uani 1 1 d . . .
O34 O 1.4617(12) 0.5285(5) 2.0416(14) 0.022(4) Uani 1 1 d U . .
N1 N 1.207(2) 0.4412(10) 2.211(2) 0.055(8) Uani 1 1 d . . .
H1A H 1.2670 0.4381 2.2792 0.066 Uiso 1 1 calc R . .
H1B H 1.1626 0.4588 2.2272 0.066 Uiso 1 1 calc R . .
N2 N 1.147(2) 0.4241(8) 1.981(2) 0.040(6) Uani 1 1 d . . .
H2A H 1.1000 0.4372 1.9147 0.049 Uiso 1 1 calc R . .
H2B H 1.1845 0.4057 1.9575 0.049 Uiso 1 1 calc R . .
Cu1 Cu 1.4510(4) 0.71010(16) 1.6300(4) 0.0649(13) Uani 1 1 d . . .
N4 N 1.375(3) 0.6641(11) 1.513(3) 0.070(9) Uiso 1 1 d . . .
H4A H 1.3900 0.6669 1.4473 0.084 Uiso 1 1 calc R . .
H4B H 1.4019 0.6392 1.5465 0.084 Uiso 1 1 calc R . .
N5 N 1.5294(17) 0.7544(10) 1.747(3) 0.059(8) Uiso 1 1 d D . .
H5A H 1.5029 0.7797 1.7162 0.071 Uiso 1 1 calc R . .
H5B H 1.5188 0.7509 1.8147 0.071 Uiso 1 1 calc R . .
N6 N 1.592(3) 0.6991(13) 1.631(4) 0.095(12) Uiso 1 1 d . . .
H6D H 1.6092 0.6722 1.6516 0.114 Uiso 1 1 calc R . .
H6E H 1.5874 0.7022 1.5552 0.114 Uiso 1 1 calc R . .
C4 C 1.260(4) 0.6638(16) 1.475(4) 0.087(14) Uiso 1 1 d . . .
H4C H 1.2257 0.6556 1.3914 0.104 Uiso 1 1 calc R . .
H4D H 1.2409 0.6431 1.5219 0.104 Uiso 1 1 calc R . .
C7 C 1.668(4) 0.7215(13) 1.698(4) 0.087 Uiso 1 1 d D . .
H7C H 1.6596 0.7418 1.6349 0.104 Uiso 1 1 calc R . .
C8 C 1.6469(16) 0.7532(8) 1.776(2) 0.033(6) Uani 1 1 d DU . .
H8A H 1.6864 0.7460 1.8598 0.039 Uiso 1 1 calc R . .
H8B H 1.6710 0.7806 1.7624 0.039 Uiso 1 1 calc R . .
C9 C 1.795(3) 0.7288(14) 1.764(4) 0.076 Uiso 1 1 d . . .
H9A H 1.8092 0.7523 1.8172 0.114 Uiso 1 1 calc R . .
H9B H 1.8236 0.7344 1.7048 0.114 Uiso 1 1 calc R . .
H9C H 1.8288 0.7042 1.8086 0.114 Uiso 1 1 calc R . .
N7 N 1.078(2) 0.4572(12) 1.442(2) 0.092(12) Uani 1 1 d D . .
H7A H 1.0493 0.4558 1.3615 0.110 Uiso 1 1 calc R . .
H7B H 1.1484 0.4634 1.4684 0.110 Uiso 1 1 calc R . .
N8 N 0.984(3) 0.4553(13) 1.609(3) 0.091(12) Uani 1 1 d . . .
H8C H 1.0160 0.4642 1.6855 0.109 Uiso 1 1 calc R . .
H8D H 0.9139 0.4514 1.5915 0.109 Uiso 1 1 calc R . .
C1 C 1.155(3) 0.4011(11) 2.175(3) 0.052(9) Uani 1 1 d U . .
H1C H 1.1098 0.3955 2.2181 0.063 Uiso 1 1 calc R . .
H1D H 1.2092 0.3792 2.1955 0.063 Uiso 1 1 calc R . .
C2 C 1.084(2) 0.4007(10) 2.036(3) 0.040(7) Uani 1 1 d . . .
H2C H 1.0181 0.4164 2.0210 0.048 Uiso 1 1 calc R . .
C3 C 1.053(3) 0.3580(14) 1.984(4) 0.080(12) Uani 1 1 d U . .
H3A H 1.0107 0.3602 1.8991 0.119 Uiso 1 1 calc R . .
H3B H 1.0119 0.3443 2.0214 0.119 Uiso 1 1 calc R . .
H3C H 1.1170 0.3420 1.9974 0.119 Uiso 1 1 calc R . .
C10 C 1.034(3) 0.4135(13) 1.598(3) 0.069 Uiso 1 1 d D . .
H10A H 1.0981 0.4076 1.6701 0.083 Uiso 1 1 calc R . .
H10B H 0.9832 0.3908 1.5844 0.083 Uiso 1 1 calc R . .
C11 C 1.0627(15) 0.4191(12) 1.492(2) 0.086 Uiso 1 1 d D . .
H11A H 0.9957 0.4095 1.4278 0.103 Uiso 1 1 calc R . .
C12 C 1.136(3) 0.3836(11) 1.495(4) 0.100(16) Uiso 1 1 d D . .
H12A H 1.1578 0.3863 1.4295 0.150 Uiso 1 1 calc R . .
H12B H 1.0993 0.3575 1.4886 0.150 Uiso 1 1 calc R . .
H12C H 1.1991 0.3843 1.5696 0.150 Uiso 1 1 calc R . .
N3 N 1.302(3) 0.7193(12) 1.615(3) 0.081(10) Uiso 1 1 d . . .
H3D H 1.2910 0.7054 1.6735 0.097 Uiso 1 1 calc R . .
H3E H 1.2909 0.7468 1.6228 0.097 Uiso 1 1 calc R . .
C5 C 1.220(4) 0.7035(16) 1.490(4) 0.084(13) Uiso 1 1 d . . .
H5C H 1.2268 0.7221 1.4292 0.100 Uiso 1 1 calc R . .
C6 C 1.109(5) 0.705(2) 1.473(6) 0.15(2) Uiso 1 1 d . . .
H6A H 1.0649 0.6944 1.3944 0.218 Uiso 1 1 calc R . .
H6B H 1.0894 0.7328 1.4818 0.218 Uiso 1 1 calc R . .
H6C H 1.0999 0.6870 1.5323 0.218 Uiso 1 1 calc R . .

loop_
_atom_site_aniso_label
_atom_site_aniso_U_11
_atom_site_aniso_U_22
_atom_site_aniso_U_33
_atom_site_aniso_U_23
_atom_site_aniso_U_13
_atom_site_aniso_U_12
Na1 0.024(5) 0.032(6) 0.018(5) -0.001(4) 0.002(4) -0.001(4)
W1 0.0285(6) 0.0372(7) 0.0233(5) 0.0027(5) 0.0053(4) 0.0086(5)
W2 0.0372(6) 0.0246(6) 0.0220(5) 0.0010(4) 0.0157(4) 0.0018(5)
W3 0.0367(6) 0.0327(7) 0.0279(6) -0.0034(5) 0.0207(5) 0.0015(5)
W4 0.0268(5) 0.0343(7) 0.0201(5) -0.0035(4) 0.0152(4) -0.0048(4)
W5 0.0171(5) 0.0376(7) 0.0189(5) -0.0032(4) 0.0041(4) -0.0012(4)
W6 0.0283(5) 0.0373(7) 0.0096(5) -0.0005(4) 0.0039(4) -0.0002(5)
W7 0.0297(5) 0.0275(6) 0.0136(5) 0.0007(4) 0.0116(4) -0.0006(4)
W8 0.0241(5) 0.0275(6) 0.0159(5) -0.0035(4) 0.0081(4) -0.0067(4)
W9 0.0318(5) 0.0383(7) 0.0132(5) -0.0069(4) 0.0115(4) -0.0112(5)
Ge1 0.0168(11) 0.0202(14) 0.0069(10) -0.0010(9) 0.0058(9) -0.0009(9)
Cu2 0.0375(18) 0.046(2) 0.0264(17) -0.0045(15) 0.0153(15) -0.0117(16)
Cu3 0.0266(15) 0.0293(19) 0.0125(13) -0.0031(12) 0.0076(12) -0.0042(13)
Cu4 0.0172(13) 0.0267(18) 0.0135(13) -0.0032(11) 0.0054(11) -0.0029(12)
Cu5 0.059(4) 0.133(8) 0.072(5) 0.005(5) 0.028(4) 0.003(5)
O1 0.047(8) 0.033(9) 0.043(8) -0.002(7) 0.020(7) -0.003(7)
O1W 0.09(2) 0.069(19) 0.059(16) 0.009(13) 0.045(15) 0.005(15)
O2 0.021(8) 0.031(11) 0.006(7) 0.005(7) 0.002(6) 0.004(7)
O3 0.016(8) 0.059(14) 0.021(9) -0.005(9) 0.002(7) 0.014(8)
O4 0.025(9) 0.061(15) 0.018(9) 0.003(9) -0.004(7) 0.008(9)
O5 0.035(11) 0.040(13) 0.044(12) 0.014(9) 0.013(9) 0.009(9)
O6 0.031(10) 0.056(14) 0.016(9) -0.005(8) 0.006(8) 0.003(9)
O7 0.062(13) 0.019(11) 0.045(12) 0.004(8) 0.035(11) 0.002(9)
O8 0.041(8) 0.021(8) 0.030(7) -0.007(6) 0.015(6) 0.002(6)
O9 0.031(9) 0.047(13) 0.014(8) 0.000(8) 0.009(7) -0.004(8)
O10 0.025(9) 0.016(10) 0.024(9) -0.001(7) 0.006(7) 0.007(7)
O11 0.038(10) 0.022(11) 0.027(9) 0.002(7) 0.017(8) 0.004(8)
O12 0.036(11) 0.067(16) 0.041(12) -0.022(11) 0.018(9) -0.012(10)
O14 0.026(9) 0.038(11) 0.011(8) 0.002(7) 0.011(7) -0.004(8)
O15 0.043(10) 0.023(11) 0.020(9) -0.005(7) 0.015(8) -0.006(8)
O16 0.041(11) 0.047(14) 0.026(10) -0.008(9) 0.009(9) -0.014(10)
O17 0.034(7) 0.035(8) 0.017(7) -0.010(6) 0.013(6) -0.008(6)
O18 0.030(9) 0.032(11) 0.010(8) -0.002(7) 0.000(7) -0.014(8)
O19 0.020(9) 0.045(13) 0.035(10) 0.010(9) 0.016(8) -0.001(8)
O20 0.031(10) 0.065(16) 0.030(10) -0.008(10) 0.008(8) -0.010(10)
O21 0.026(7) 0.020(7) 0.027(7) -0.001(6) 0.010(6) -0.011(6)
O22 0.021(8) 0.022(10) 0.035(10) -0.009(8) 0.007(8) -0.007(7)
O23 0.056(12) 0.022(11) 0.023(9) 0.007(8) 0.015(9) 0.001(9)
O24 0.031(7) 0.014(7) 0.024(7) 0.000(6) 0.015(6) -0.004(6)
O25 0.034(9) 0.025(10) 0.014(8) -0.003(7) 0.008(7) 0.005(8)
O26 0.046(11) 0.060(14) 0.009(8) 0.002(8) 0.014(8) 0.000(10)
O27 0.030(9) 0.025(11) 0.032(10) -0.010(8) 0.025(8) 0.001(7)
O28 0.022(9) 0.049(13) 0.019(9) -0.003(8) 0.006(7) -0.001(8)
O29 0.023(9) 0.067(15) 0.020(9) -0.015(9) 0.011(7) -0.011(9)
O30 0.024(7) 0.018(7) 0.025(7) -0.009(6) 0.007(6) 0.001(6)
O31 0.036(10) 0.017(10) 0.027(9) 0.006(7) 0.014(8) 0.003(8)
O32 0.046(8) 0.048(9) 0.030(8) -0.007(7) 0.018(7) -0.004(7)
O33 0.039(10) 0.019(10) 0.008(7) -0.008(6) 0.008(7) -0.004(7)
O34 0.017(6) 0.033(8) 0.019(6) 0.005(6) 0.011(5) -0.005(6)
N1 0.067(18) 0.08(2) 0.020(12) -0.020(13) 0.019(12) -0.032(16)
N2 0.053(15) 0.043(17) 0.030(13) -0.002(11) 0.022(12) -0.010(12)
Cu1 0.078(3) 0.058(3) 0.066(3) 0.010(2) 0.036(3) 0.013(2)
C8 0.035(9) 0.015(9) 0.038(10) -0.001(8) 0.005(7) 0.005(8)
N7 0.11(3) 0.08(3) 0.08(2) 0.01(2) 0.03(2) 0.01(2)
N8 0.06(2) 0.11(3) 0.08(2) 0.01(2) 0.004(18) 0.02(2)
C1 0.052(11) 0.047(12) 0.058(12) 0.005(9) 0.022(9) 0.000(9)
C2 0.029(14) 0.041(19) 0.058(19) -0.013(15) 0.026(14) -0.019(13)
C3 0.076(15) 0.079(15) 0.081(15) 0.000(9) 0.029(10) -0.008(9)

loop_
_atom_type_symbol
_atom_type_description
_atom_type_scat_dispersion_real
_atom_type_scat_dispersion_imag
_atom_type_scat_source
C C 0.0033 0.0016 'International Tables Vol C Tables 4.2.6.8 and 6.1.1.4'
H H 0.0000 0.0000 'International Tables Vol C Tables 4.2.6.8 and 6.1.1.4'
N N 0.0061 0.0033 'International Tables Vol C Tables 4.2.6.8 and 6.1.1.4'
O O 0.0106 0.0060 'International Tables Vol C Tables 4.2.6.8 and 6.1.1.4'
Cu Cu 0.3201 1.2651 'International Tables Vol C Tables 4.2.6.8 and 6.1.1.4'
Ge Ge 0.1547 1.8001 'International Tables Vol C Tables 4.2.6.8 and 6.1.1.4'
W W -0.8490 6.8722 'International Tables Vol C Tables 4.2.6.8 and 6.1.1.4'
Na Na 0.0362 0.0249 'International Tables Vol C Tables 4.2.6.8 and 6.1.1.4'

loop_
_geom_angle_atom_site_label_1
_geom_angle_atom_site_label_2
_geom_angle_atom_site_label_3
_geom_angle
_geom_angle_site_symmetry_1
_geom_angle_site_symmetry_3
O33 Na1 O30 92.4(7) 3_869 3_869
O33 Na1 O24 75.8(7) 3_869 .
O30 Na1 O24 88.3(7) 3_869 .
O33 Na1 O2W 68.2(9) 3_869 .
O30 Na1 O2W 160.5(10) 3_869 .
O24 Na1 O2W 88.5(9) . .
O33 Na1 O31 60.3(6) 3_869 3_869
O30 Na1 O31 60.3(6) 3_869 3_869
O24 Na1 O31 122.3(6) . 3_869
O2W Na1 O31 105.9(9) . 3_869
O33 Na1 Cu4 85.7(5) 3_869 3_869
O30 Na1 Cu4 38.6(5) 3_869 3_869
O24 Na1 Cu4 49.8(4) . 3_869
O2W Na1 Cu4 135.9(8) . 3_869
O31 Na1 Cu4 89.3(4) 3_869 3_869
O33 Na1 Cu3 37.7(5) 3_869 3_869
O30 Na1 Cu3 88.5(5) 3_869 3_869
O24 Na1 Cu3 38.2(4) . 3_869
O2W Na1 Cu3 77.1(8) . 3_869
O31 Na1 Cu3 90.2(4) 3_869 3_869
Cu4 Na1 Cu3 61.32(18) 3_869 3_869
O33 Na1 W8 87.9(5) 3_869 3_869
O30 Na1 W8 30.3(5) 3_869 3_869
O24 Na1 W8 116.1(5) . 3_869
O2W Na1 W8 140.8(8) . 3_869
O31 Na1 W8 35.5(3) 3_869 3_869
Cu4 Na1 W8 67.98(19) 3_869 3_869
Cu3 Na1 W8 103.0(2) 3_869 3_869
O33 Na1 W9 30.8(5) 3_869 3_869
O30 Na1 W9 86.5(5) 3_869 3_869
O24 Na1 W9 105.8(5) . 3_869
O2W Na1 W9 75.8(8) . 3_869
O31 Na1 W9 34.3(3) 3_869 3_869
Cu4 Na1 W9 99.7(2) 3_869 3_869
Cu3 Na1 W9 67.73(19) 3_869 3_869
W8 Na1 W9 68.54(19) 3_869 3_869
O33 Na1 W6 98.2(6) 3_869 .
O30 Na1 W6 105.8(6) 3_869 .
O24 Na1 W6 29.1(4) . .
O2W Na1 W6 79.7(8) . .
O31 Na1 W6 151.4(4) 3_869 .
Cu4 Na1 W6 69.2(2) 3_869 .
Cu3 Na1 W6 63.28(19) 3_869 .
W8 Na1 W6 136.1(3) 3_869 .
W9 Na1 W6 128.8(3) 3_869 .
O1 W1 O4 101.4(9) . .
O1 W1 O3 100.7(9) . .
O4 W1 O3 89.4(8) . .
O1 W1 O6 102.2(9) . .
O4 W1 O6 91.0(8) . .
O3 W1 O6 156.6(8) . .
O1 W1 O5 101.2(9) . .
O4 W1 O5 157.4(8) . .
O3 W1 O5 85.7(8) . .
O6 W1 O5 85.0(8) . .
O1 W1 O2 170.3(8) . .
O4 W1 O2 74.1(7) . .
O3 W1 O2 71.0(6) . .
O6 W1 O2 86.6(7) . .
O5 W1 O2 83.4(7) . .
O7 W2 O8 98.8(9) . .
O7 W2 O9 100.2(8) . .
O8 W2 O9 91.7(7) . .
O7 W2 O11 99.8(8) . .
O8 W2 O11 87.8(8) . .
O9 W2 O11 159.8(8) . .
O7 W2 O6 102.4(9) . .
O8 W2 O6 158.4(8) . .
O9 W2 O6 88.5(7) . .
O11 W2 O6 84.7(7) . .
O7 W2 O10 169.7(8) . .
O8 W2 O10 73.3(7) . .
O9 W2 O10 73.8(7) . .
O11 W2 O10 86.7(7) . .
O6 W2 O10 86.1(7) . .
O12 W3 O13 100.0(9) . .
O12 W3 O5 102.3(9) . .
O13 W3 O5 91.1(8) . .
O12 W3 O11 101.1(9) . .
O13 W3 O11 158.7(7) . .
O5 W3 O11 87.1(8) . .
O12 W3 O15 98.6(8) . .
O13 W3 O15 89.2(7) . .
O5 W3 O15 158.8(8) . .
O11 W3 O15 85.1(7) . .
O12 W3 O14 169.1(8) . .
O13 W3 O14 73.6(6) . .
O5 W3 O14 86.9(7) . .
O11 W3 O14 85.0(6) . .
O15 W3 O14 72.8(6) . .
O16 W4 O18 99.2(9) . .
O16 W4 O17 101.0(8) . .
O18 W4 O17 90.0(7) . .
O16 W4 O13 102.2(9) . .
O18 W4 O13 158.4(7) . .
O17 W4 O13 88.2(7) . .
O16 W4 O19 101.5(8) . .
O18 W4 O19 87.2(7) . .
O17 W4 O19 157.5(7) . .
O13 W4 O19 86.3(7) . .
O16 W4 O14 172.5(8) . .
O18 W4 O14 86.6(7) . .
O17 W4 O14 74.2(6) . .
O13 W4 O14 72.2(7) . .
O19 W4 O14 83.3(6) . .
O20 W5 O21 101.8(9) . .
O20 W5 O19 101.3(8) . .
O21 W5 O19 89.1(7) . .
O20 W5 O3 99.6(9) . .
O21 W5 O3 158.3(7) . .
O19 W5 O3 90.5(8) . .
O20 W5 O22 97.3(8) . .
O21 W5 O22 89.3(7) . .
O19 W5 O22 161.3(7) . .
O3 W5 O22 84.2(7) . .
O20 W5 O2 168.5(7) . .
O21 W5 O2 84.6(6) . .
O19 W5 O2 88.2(6) . .
O3 W5 O2 73.7(7) . .
O22 W5 O2 73.1(6) . .
O23 W6 O24 104.0(8) . .
O23 W6 O22 102.6(8) . .
O24 W6 O22 94.2(7) . .
O23 W6 O25 100.4(8) . .
O24 W6 O25 89.4(7) . .
O22 W6 O25 155.1(7) . .
O23 W6 O4 94.6(8) . .
O24 W6 O4 161.1(7) . .
O22 W6 O4 85.0(8) . .
O25 W6 O4 83.7(7) . .
O23 W6 O2 166.0(8) . .
O24 W6 O2 89.2(6) . .
O22 W6 O2 71.4(6) . .
O25 W6 O2 84.0(6) . .
O4 W6 O2 72.6(6) . .
O23 W6 Na1 79.1(6) . .
O24 W6 Na1 40.8(5) . .
O22 W6 Na1 68.7(5) . .
O25 W6 Na1 125.7(5) . .
O4 W6 Na1 150.6(6) . .
O2 W6 Na1 109.3(4) . .
O26 W7 O27 101.6(9) . .
O26 W7 O25 102.1(8) . .
O27 W7 O25 93.4(8) . .
O26 W7 O28 100.4(8) . .
O27 W7 O28 89.4(8) . .
O25 W7 O28 156.3(7) . .
O26 W7 O9 95.3(8) . .
O27 W7 O9 162.8(7) . .
O25 W7 O9 85.9(7) . .
O28 W7 O9 84.6(7) . .
O26 W7 O10 165.9(8) . .
O27 W7 O10 90.1(6) . .
O25 W7 O10 84.8(6) . .
O28 W7 O10 71.7(6) . .
O9 W7 O10 72.7(6) . .
O29 W8 O30 103.7(9) . .
O29 W8 O28 98.7(8) . .
O30 W8 O28 91.3(8) . .
O29 W8 O31 101.9(8) . .
O30 W8 O31 89.1(7) . .
O28 W8 O31 158.7(7) . .
O29 W8 O8 98.3(9) . .
O30 W8 O8 158.0(7) . .
O28 W8 O8 86.8(8) . .
O31 W8 O8 85.0(7) . .
O29 W8 O10 167.8(8) . .
O30 W8 O10 85.9(6) . .
O28 W8 O10 73.2(7) . .
O31 W8 O10 85.7(7) . .
O8 W8 O10 72.6(7) . .
O29 W8 Na1 86.9(7) . 3_869
O30 W8 Na1 34.2(5) . 3_869
O28 W8 Na1 123.6(6) . 3_869
O31 W8 Na1 63.3(5) . 3_869
O8 W8 Na1 148.2(5) . 3_869
O10 W8 Na1 105.2(5) . 3_869
O32 W9 O33 98.8(8) . .
O32 W9 O31 103.0(9) . .
O33 W9 O31 89.9(7) . .
O32 W9 O15 100.9(8) . .
O33 W9 O15 159.4(7) . .
O31 W9 O15 91.2(7) . .
O32 W9 O17 97.3(8) . .
O33 W9 O17 83.9(7) . .
O31 W9 O17 159.5(7) . .
O15 W9 O17 88.0(7) . .
O32 W9 O14 170.5(8) . .
O33 W9 O14 85.3(7) . .
O31 W9 O14 85.4(7) . .
O15 W9 O14 74.3(7) . .
O17 W9 O14 74.6(6) . .
O32 W9 Na1 84.8(7) . 3_869
O33 W9 Na1 33.7(5) . 3_869
O31 W9 Na1 63.4(5) . 3_869
O15 W9 Na1 154.6(5) . 3_869
O17 W9 Na1 116.0(6) . 3_869
O14 W9 Na1 103.0(5) . 3_869
O2 Ge1 O34 110.3(8) . .
O2 Ge1 O10 106.7(7) . .
O34 Ge1 O10 111.2(7) . .
O2 Ge1 O14 108.5(7) . .
O34 Ge1 O14 112.2(8) . .
O10 Ge1 O14 107.7(8) . .
N2 Cu2 O21 89.5(8) . .
N2 Cu2 N1 84.6(10) . .
O21 Cu2 N1 167.1(11) . .
N2 Cu2 O18 175.0(10) . .
O21 Cu2 O18 91.6(7) . .
N1 Cu2 O18 93.3(9) . .
N2 Cu2 O27 109.6(9) . 3_869
O21 Cu2 O27 86.4(6) . 3_869
N1 Cu2 O27 106.3(10) . 3_869
O18 Cu2 O27 75.3(7) . 3_869
O24 Cu3 O18 172.3(7) 3_869 .
O24 Cu3 O27 89.3(7) 3_869 3_869
O18 Cu3 O27 85.3(7) . 3_869
O24 Cu3 O33 87.1(7) 3_869 .
O18 Cu3 O33 97.7(7) . .
O27 Cu3 O33 173.6(7) 3_869 .
O24 Cu3 O34 85.5(6) 3_869 .
O18 Cu3 O34 88.7(6) . .
O27 Cu3 O34 86.8(7) 3_869 .
O33 Cu3 O34 87.7(6) . .
O24 Cu3 O1W 98.5(8) 3_869 .
O18 Cu3 O1W 87.2(8) . .
O27 Cu3 O1W 92.7(9) 3_869 .
O33 Cu3 O1W 93.1(8) . .
O34 Cu3 O1W 176.0(8) . .
O24 Cu3 Na1 49.0(5) 3_869 3_869
O18 Cu3 Na1 135.2(5) . 3_869
O27 Cu3 Na1 137.6(5) 3_869 3_869
O33 Cu3 Na1 38.2(5) . 3_869
O34 Cu3 Na1 83.2(4) . 3_869
O1W Cu3 Na1 99.9(7) . 3_869
O30 Cu4 O21 93.0(7) . 3_869
O30 Cu4 O34 95.2(7) . .
O21 Cu4 O34 171.6(7) 3_869 .
O30 Cu4 O34 173.0(7) . 3_869
O21 Cu4 O34 93.0(7) 3_869 3_869
O34 Cu4 O34 78.7(8) . 3_869
O30 Cu4 O24 92.8(6) . 3_869
O21 Cu4 O24 96.5(6) 3_869 3_869
O34 Cu4 O24 84.7(6) . 3_869
O34 Cu4 O24 90.1(6) 3_869 3_869
O30 Cu4 O27 91.6(7) . .
O21 Cu4 O27 87.3(6) 3_869 .
O34 Cu4 O27 90.9(6) . .
O34 Cu4 O27 85.1(6) 3_869 .
O24 Cu4 O27 174.0(6) 3_869 .
O30 Cu4 Na1 41.8(5) . 3_869
O21 Cu4 Na1 93.8(5) 3_869 3_869
O34 Cu4 Na1 93.5(5) . 3_869
O34 Cu4 Na1 141.1(5) 3_869 3_869
O24 Cu4 Na1 51.1(4) 3_869 3_869
O27 Cu4 Na1 133.4(5) . 3_869
O30 Cu4 Cu4 134.7(5) . 3_869
O21 Cu4 Cu4 132.1(5) 3_869 3_869
O34 Cu4 Cu4 39.5(5) . 3_869
O34 Cu4 Cu4 39.1(4) 3_869 3_869
O24 Cu4 Cu4 86.7(4) 3_869 3_869
O27 Cu4 Cu4 87.4(4) . 3_869
Na1 Cu4 Cu4 123.0(2) 3_869 3_869
N8 Cu5 N8 180.000(11) . 3_768
N8 Cu5 N7 87.6(15) . .
N8 Cu5 N7 92.4(15) 3_768 .
N8 Cu5 N7 92.4(15) . 3_768
N8 Cu5 N7 87.6(15) 3_768 3_768
N7 Cu5 N7 180.000(13) . 3_768
Ge1 O2 W5 121.5(8) . .
Ge1 O2 W6 122.9(8) . .
W5 O2 W6 95.4(6) . .
Ge1 O2 W1 124.0(9) . .
W5 O2 W1 93.1(5) . .
W6 O2 W1 91.7(5) . .
W1 O3 W5 122.3(8) . .
W1 O4 W6 121.7(9) . .
W3 O5 W1 152.3(11) . .
W1 O6 W2 153.1(10) . .
W2 O8 W8 120.2(9) . .
W2 O9 W7 119.9(9) . .
Ge1 O10 W8 120.5(8) . .
Ge1 O10 W7 122.9(8) . .
W8 O10 W7 94.2(6) . .
Ge1 O10 W2 124.1(8) . .
W8 O10 W2 93.7(6) . .
W7 O10 W2 93.6(6) . .
W2 O11 W3 150.4(10) . .
W3 O13 W4 122.5(9) . .
Ge1 O14 W9 123.1(8) . .
Ge1 O14 W3 123.8(8) . .
W9 O14 W3 94.2(6) . .
Ge1 O14 W4 122.4(9) . .
W9 O14 W4 93.2(5) . .
W3 O14 W4 91.6(6) . .
W9 O15 W3 118.6(8) . .
W4 O17 W9 117.9(8) . .
W4 O18 Cu2 116.7(8) . .
W4 O18 Cu3 133.9(9) . .
Cu2 O18 Cu3 107.3(9) . .
W5 O19 W4 152.1(10) . .
W5 O21 Cu4 138.9(9) . 3_869
W5 O21 Cu2 112.7(8) . .
Cu4 O21 Cu2 105.8(8) 3_869 .
W6 O22 W5 119.8(8) . .
W6 O24 Cu3 136.5(9) . 3_869
W6 O24 Cu4 125.9(8) . 3_869
Cu3 O24 Cu4 93.8(6) 3_869 3_869
W6 O24 Na1 110.1(8) . .
Cu3 O24 Na1 92.8(7) 3_869 .
Cu4 O24 Na1 79.1(5) 3_869 .
W7 O25 W6 146.8(9) . .
W7 O27 Cu3 131.5(9) . 3_869
W7 O27 Cu4 128.0(8) . .
Cu3 O27 Cu4 92.1(7) 3_869 .
W7 O27 Cu2 118.1(8) . 3_869
Cu3 O27 Cu2 91.7(6) 3_869 3_869
Cu4 O27 Cu2 80.2(5) . 3_869
W8 O28 W7 120.5(9) . .
W8 O30 Cu4 140.8(9) . .
W8 O30 Na1 115.4(8) . 3_869
Cu4 O30 Na1 99.6(8) . 3_869
W9 O31 W8 153.9(10) . .
W9 O31 Na1 82.3(6) . 3_869
W8 O31 Na1 81.2(6) . 3_869
W9 O33 Cu3 137.4(9) . .
W9 O33 Na1 115.5(9) . 3_869
Cu3 O33 Na1 104.1(8) . 3_869
Ge1 O34 Cu4 122.2(9) . .
Ge1 O34 Cu4 120.8(8) . 3_869
Cu4 O34 Cu4 101.3(8) . 3_869
Ge1 O34 Cu3 115.8(8) . .
Cu4 O34 Cu3 95.3(6) . .
Cu4 O34 Cu3 95.6(7) 3_869 .
C1 N1 Cu2 111.6(19) . .
C1 N1 H1A 109.3 . .
Cu2 N1 H1A 109.3 . .
C1 N1 H1B 109.3 . .
Cu2 N1 H1B 109.3 . .
H1A N1 H1B 108.0 . .
C2 N2 Cu2 114.8(18) . .
C2 N2 H2A 108.6 . .
Cu2 N2 H2A 108.6 . .
C2 N2 H2B 108.6 . .
Cu2 N2 H2B 108.6 . .
H2A N2 H2B 107.5 . .
N6 Cu1 N3 175.0(16) . .
N6 Cu1 N5 83.4(14) . .
N3 Cu1 N5 101.0(13) . .
N6 Cu1 N4 95.2(16) . .
N3 Cu1 N4 80.4(14) . .
N5 Cu1 N4 178.4(12) . .
C4 N4 Cu1 114(3) . .
C4 N4 H4A 108.8 . .
Cu1 N4 H4A 108.8 . .
C4 N4 H4B 108.8 . .
Cu1 N4 H4B 108.8 . .
H4A N4 H4B 107.7 . .
C8 N5 Cu1 111.3(19) . .
C8 N5 H5A 109.4 . .
Cu1 N5 H5A 109.4 . .
C8 N5 H5B 109.4 . .
Cu1 N5 H5B 109.4 . .
H5A N5 H5B 108.0 . .
C7 N6 Cu1 117(3) . .
C7 N6 H6D 108.1 . .
Cu1 N6 H6D 108.1 . .
C7 N6 H6E 108.1 . .
Cu1 N6 H6E 108.1 . .
H6D N6 H6E 107.3 . .
C5 C4 N4 112(4) . .
C5 C4 H4C 109.2 . .
N4 C4 H4C 109.2 . .
C5 C4 H4D 109.2 . .
N4 C4 H4D 109.2 . .
H4C C4 H4D 107.9 . .
N6 C7 C8 119(4) . .
N6 C7 C9 148(4) . .
C8 C7 C9 92(3) . .
N6 C7 H7C 93.2 . .
C8 C7 H7C 93.2 . .
C9 C7 H7C 93.2 . .
N5 C8 C7 109(3) . .
N5 C8 H8A 109.8 . .
C7 C8 H8A 109.8 . .
N5 C8 H8B 109.8 . .
C7 C8 H8B 109.8 . .
H8A C8 H8B 108.3 . .
C7 C9 H9A 109.5 . .
C7 C9 H9B 109.5 . .
H9A C9 H9B 109.5 . .
C7 C9 H9C 109.5 . .
H9A C9 H9C 109.5 . .
H9B C9 H9C 109.5 . .
C11 N7 Cu5 104(3) . .
C11 N7 H7A 110.9 . .
Cu5 N7 H7A 110.9 . .
C11 N7 H7B 110.9 . .
Cu5 N7 H7B 110.9 . .
H7A N7 H7B 109.0 . .
C10 N8 Cu5 113(3) . .
C10 N8 H8C 109.0 . .
Cu5 N8 H8C 109.0 . .
C10 N8 H8D 109.0 . .
Cu5 N8 H8D 109.0 . .
H8C N8 H8D 107.8 . .
N1 C1 C2 110(3) . .
N1 C1 H1C 109.6 . .
C2 C1 H1C 109.6 . .
N1 C1 H1D 109.6 . .
C2 C1 H1D 109.6 . .
H1C C1 H1D 108.1 . .
N2 C2 C3 113(3) . .
N2 C2 C1 106(2) . .
C3 C2 C1 114(3) . .
N2 C2 H2C 107.9 . .
C3 C2 H2C 107.9 . .
C1 C2 H2C 107.9 . .
C2 C3 H3A 109.5 . .
C2 C3 H3B 109.5 . .
H3A C3 H3B 109.5 . .
C2 C3 H3C 109.5 . .
H3A C3 H3C 109.5 . .
H3B C3 H3C 109.5 . .
C11 C10 N8 104(3) . .
C11 C10 H10A 110.9 . .
N8 C10 H10A 110.9 . .
C11 C10 H10B 110.9 . .
N8 C10 H10B 110.9 . .
H10A C10 H10B 108.9 . .
N7 C11 C10 127(3) . .
N7 C11 C12 117(3) . .
C10 C11 C12 107(3) . .
N7 C11 H11A 100.0 . .
C10 C11 H11A 100.0 . .
C12 C11 H11A 100.0 . .
C11 C12 H12A 109.5 . .
C11 C12 H12B 109.5 . .
H12A C12 H12B 109.5 . .
C11 C12 H12C 109.5 . .
H12A C12 H12C 109.5 . .
H12B C12 H12C 109.5 . .
C5 N3 Cu1 110(3) . .
C5 N3 H3D 109.7 . .
Cu1 N3 H3D 109.7 . .
C5 N3 H3E 109.7 . .
Cu1 N3 H3E 109.7 . .
H3D N3 H3E 108.2 . .
C4 C5 C6 116(5) . .
C4 C5 N3 105(4) . .
C6 C5 N3 115(4) . .
C4 C5 H5C 107.0 . .
C6 C5 H5C 107.0 . .
N3 C5 H5C 107.0 . .
C5 C6 H6A 109.5 . .
C5 C6 H6B 109.5 . .
H6A C6 H6B 109.5 . .
C5 C6 H6C 109.5 . .
H6A C6 H6C 109.5 . .
H6B C6 H6C 109.5 . .

loop_
_geom_bond_atom_site_label_1
_geom_bond_atom_site_label_2
_geom_bond_distance
_geom_bond_site_symmetry_2
Na1 O33 2.04(2) 3_869
Na1 O30 2.061(19) 3_869
Na1 O24 2.417(19) .
Na1 O2W 2.78(4) .
Na1 O31 2.992(19) 3_869
Na1 Cu4 3.048(9) 3_869
Na1 Cu3 3.198(10) 3_869
Na1 W8 3.310(10) 3_869
Na1 W9 3.316(10) 3_869
Na1 W6 3.471(10) .
W1 O1 1.69(2) .
W1 O4 1.853(19) .
W1 O3 1.88(2) .
W1 O6 1.895(19) .
W1 O5 1.94(2) .
W1 O2 2.394(16) .
W2 O7 1.710(19) .
W2 O8 1.878(18) .
W2 O9 1.900(17) .
W2 O11 1.924(17) .
W2 O6 1.945(18) .
W2 O10 2.349(16) .
W3 O12 1.72(2) .
W3 O13 1.864(17) .
W3 O5 1.89(2) .
W3 O11 1.935(17) .
W3 O15 1.965(17) .
W3 O14 2.330(18) .
W4 O16 1.71(2) .
W4 O18 1.849(19) .
W4 O17 1.921(16) .
W4 O13 1.948(17) .
W4 O19 1.961(18) .
W4 O14 2.331(16) .
W5 O20 1.724(19) .
W5 O21 1.869(17) .
W5 O19 1.896(19) .
W5 O3 1.954(19) .
W5 O22 1.973(18) .
W5 O2 2.226(16) .
W6 O23 1.702(17) .
W6 O24 1.796(16) .
W6 O22 1.927(17) .
W6 O25 1.941(18) .
W6 O4 2.03(2) .
W6 O2 2.335(15) .
W7 O26 1.713(17) .
W7 O27 1.820(18) .
W7 O25 1.912(17) .
W7 O28 1.960(17) .
W7 O9 2.02(2) .
W7 O10 2.308(17) .
W8 O29 1.717(17) .
W8 O30 1.851(17) .
W8 O28 1.911(17) .
W8 O31 1.947(17) .
W8 O8 2.016(18) .
W8 O10 2.280(16) .
W8 Na1 3.310(10) 3_869
W9 O32 1.707(19) .
W9 O33 1.880(16) .
W9 O31 1.883(17) .
W9 O15 1.956(18) .
W9 O17 1.982(17) .
W9 O14 2.271(15) .
W9 Na1 3.316(10) 3_869
Ge1 O2 1.736(15) .
Ge1 O34 1.747(17) .
Ge1 O10 1.750(17) .
Ge1 O14 1.756(15) .
Cu2 N2 1.96(2) .
Cu2 O21 1.972(17) .
Cu2 N1 1.97(2) .
Cu2 O18 1.978(16) .
Cu2 O27 2.429(16) 3_869
Cu3 O24 1.978(17) 3_869
Cu3 O18 1.995(18) .
Cu3 O27 2.015(17) 3_869
Cu3 O33 2.017(16) .
Cu3 O34 2.334(15) .
Cu3 O1W 2.38(2) .
Cu3 Na1 3.198(10) 3_869
Cu4 O30 1.929(16) .
Cu4 O21 1.946(17) 3_869
Cu4 O34 1.967(15) .
Cu4 O34 1.983(17) 3_869
Cu4 O24 2.372(16) 3_869
Cu4 O27 2.420(18) .
Cu4 Na1 3.048(9) 3_869
Cu4 Cu4 3.055(5) 3_869
Cu5 N8 2.02(4) .
Cu5 N8 2.02(4) 3_768
Cu5 N7 2.02(4) .
Cu5 N7 2.02(4) 3_768
O21 Cu4 1.946(17) 3_869
O24 Cu3 1.978(16) 3_869
O24 Cu4 2.372(16) 3_869
O27 Cu3 2.015(17) 3_869
O27 Cu2 2.429(16) 3_869
O30 Na1 2.061(19) 3_869
O31 Na1 2.992(19) 3_869
O33 Na1 2.039(19) 3_869
O34 Cu4 1.983(17) 3_869
N1 C1 1.44(4) .
N1 H1A 0.9000 .
N1 H1B 0.9000 .
N2 C2 1.47(3) .
N2 H2A 0.9000 .
N2 H2B 0.9000 .
Cu1 N6 1.94(4) .
Cu1 N3 1.98(3) .
Cu1 N5 1.98(3) .
Cu1 N4 2.02(3) .
N4 C4 1.44(5) .
N4 H4A 0.9000 .
N4 H4B 0.9000 .
N5 C8 1.487(10) .
N5 H5A 0.9000 .
N5 H5B 0.9000 .
N6 C7 1.25(5) .
N6 H6D 0.9000 .
N6 H6E 0.9000 .
C4 C5 1.42(6) .
C4 H4C 0.9700 .
C4 H4D 0.9700 .
C7 C8 1.493(10) .
C7 C9 1.60(6) .
C7 H7C 0.9800 .
C8 H8A 0.9700 .
C8 H8B 0.9700 .
C9 H9A 0.9600 .
C9 H9B 0.9600 .
C9 H9C 0.9600 .
N7 C11 1.41(5) .
N7 H7A 0.9000 .
N7 H7B 0.9000 .
N8 C10 1.52(5) .
N8 H8C 0.9000 .
N8 H8D 0.9000 .
C1 C2 1.58(4) .
C1 H1C 0.9700 .
C1 H1D 0.9700 .
C2 C3 1.49(5) .
C2 H2C 0.9800 .
C3 H3A 0.9600 .
C3 H3B 0.9600 .
C3 H3C 0.9600 .
C10 C11 1.498(10) .
C10 H10A 0.9700 .
C10 H10B 0.9700 .
C11 C12 1.503(10) .
C11 H11A 0.9800 .
C12 H12A 0.9600 .
C12 H12B 0.9600 .
C12 H12C 0.9600 .
N3 C5 1.56(5) .
N3 H3D 0.9000 .
N3 H3E 0.9000 .
C5 C6 1.43(7) .
C5 H5C 0.9800 .
C6 H6A 0.9600 .
C6 H6B 0.9600 .
C6 H6C 0.9600 .

loop_
_geom_hbond_atom_site_label_D
_geom_hbond_atom_site_label_H
_geom_hbond_atom_site_label_A
_geom_hbond_distance_DH
_geom_hbond_distance_HA
_geom_hbond_distance_DA
_geom_hbond_angle_DHA
_geom_hbond_site_symmetry_A
N1 H1A O2W 0.90 2.44 3.06(4) 126.2 1_556
N1 H1B O16 0.90 2.51 3.15(4) 128.4 .
N1 H1B O20 0.90 2.63 3.43(4) 148.8 3_769
N2 H2A O20 0.90 2.41 3.16(3) 141.1 .
N2 H2B O28 0.90 2.20 2.96(3) 141.2 3_869
N3 H3D O3W 0.90 1.56 2.08(5) 112.6 2_757
N3 H3D O6 0.90 2.42 3.31(4) 171.7 .
N3 H3E O12 0.90 2.07 2.92(4) 156.7 4_575
N4 H4A O15 0.90 2.09 2.96(4) 162.8 1_554
N4 H4B O26 0.90 2.62 3.28(4) 131.7 .
N5 H5A O11 0.90 2.23 3.04(3) 149.6 4_575
N5 H5A O8 0.90 2.57 3.11(3) 119.0 4_575
N5 H5B O7 0.90 2.26 3.11(3) 156.1 .
N6 H6D O26 0.90 2.00 2.82(5) 149.7 .
N7 H7A O22 0.90 2.58 3.02(2) 110.6 3_768
N7 H7A O20 0.90 2.60 3.40(3) 148.9 3_768
N7 H7A O3 0.90 2.61 3.37(3) 142.0 3_768
N7 H7B O2W 0.90 2.17 3.03(5) 160.9 .
N8 H8C O20 0.90 2.29 3.12(4) 153.6 .
N8 H8D O23 0.90 2.04 2.81(4) 142.5 3_768
N8 H8D O16 0.90 2.55 3.18(4) 128.1 3_769
